data_2007782
loop_
_publ_author_name
'Gibson, Dorothy H.'
'Sleadd, Bradley A.'
'Mashuta, Mark S.'
'Richardson, John F.'

_publ_section_title
;<i>cis</i>-(2,2'-Bipyridyl-<i>N</i>,<i>N</i>')carbonyl(methanoato-<i>C</i>)(\h^2^-2,2':6',2''-terpyridyl-<i>N</i>,<i>N</i>')ruthenium(II)
 Hexafluorophosphate
;
_journal_issue 11
_journal_name_full 'Acta Crystallographica Section C'
_journal_page_first 1584
_journal_page_last 1586
_journal_paper_doi 10.1107/S0108270198006428
_journal_volume 54
_journal_year 1998
_chemical_formula_analytical 'C27 H20 F6 N5 O3 P Ru'
_chemical_formula_iupac '[Ru (C H O2) (C10 H8 N2) (C15 H11 N3) (C O)] P F6'
_chemical_formula_moiety 'C27 H20 N5 O3 Ru 1+ , P F6 1-'
_chemical_formula_structural '(C27 H20 N5 O3 Ru)1 (P F6)'
_chemical_formula_sum 'C27 H20 F6 N5 O3 P Ru'
_chemical_formula_weight 708.52
_chemical_melting_point 398
_chemical_name_systematic
; cis-(2,2-Bipyridyl)(carbonyl)(carboxylato)
(\h^2^-2,2':6',2''-terpyridyl)ruthenium(II)
Hexafluorophosphate
;
_space_group_crystal_system monoclinic
_space_group_IT_number 15
_space_group_name_Hall '-C 2yc'
_space_group_name_H-M_alt 'C 1 2/c 1'
_cell_angle_alpha 90
_cell_angle_beta 102.42(4)
_cell_angle_gamma 90
_cell_formula_units_Z 8
_cell_length_a 30.229(15)
_cell_length_b 13.009(3)
_cell_length_c 14.157(7)
_cell_measurement_reflns_used 25
_cell_measurement_temperature 296(2)
_cell_measurement_theta_max 18
_cell_measurement_theta_min 15
_cell_volume 5437(4)
_computing_cell_refinement 'CAD-4 Manual'
_computing_data_collection 'CAD-4 Manual (Schagen et al., 1989)'
_computing_data_reduction 'DIRDIF94 (Beurskens et al., 1994)'
_computing_publication_material TEXSAN
_computing_structure_refinement 'TEXSAN (Molecular Structure Corporation, 1994)'
_computing_structure_solution 'SIR92 (Altomare et al., 1992)'
_diffrn_ambient_temperature 296(2)
_diffrn_measurement_device 'Enraf-Nonius CAD-4'
_diffrn_measurement_method \w/2\q
_diffrn_radiation_monochromator 'equatorial mounted graphite'
_diffrn_radiation_source 'normal focus Philips Mo tube'
_diffrn_radiation_type 'Mo K\a'
_diffrn_radiation_wavelength 0.7107
_diffrn_reflns_av_R_equivalents 0.032
_diffrn_reflns_limit_h_max 35
_diffrn_reflns_limit_h_min -35
_diffrn_reflns_limit_k_max 0
_diffrn_reflns_limit_k_min -15
_diffrn_reflns_limit_l_max 0
_diffrn_reflns_limit_l_min -16
_diffrn_reflns_number 5201
_diffrn_reflns_theta_max 25
_diffrn_reflns_theta_min 2.0
_diffrn_standards_decay_% <0.5
_diffrn_standards_interval_time 60
_diffrn_standards_number 3
_exptl_absorpt_coefficient_mu 0.718
_exptl_absorpt_correction_T_max 0.789
_exptl_absorpt_correction_T_min 0.726
_exptl_absorpt_correction_type empirical
_exptl_absorpt_process_details '\y scans (333 scans of 9 reflections; North et al., 1968)'
_exptl_crystal_colour 'dark yellow'
_exptl_crystal_density_diffrn 1.731
_exptl_crystal_density_method 'not measured'
_exptl_crystal_description block
_exptl_crystal_F_000 2832.0
_exptl_crystal_size_max 0.41
_exptl_crystal_size_mid 0.33
_exptl_crystal_size_min 0.33
_refine_diff_density_max 0.77
_refine_diff_density_min -0.61
_refine_ls_extinction_coef 1.77E-7(8)
_refine_ls_extinction_method 'Zachariasen (1967) type 2 Gaussian isotropic'
_refine_ls_goodness_of_fit_all 3.28
_refine_ls_goodness_of_fit_obs 2.76
_refine_ls_hydrogen_treatment 'H atoms: see below'
_refine_ls_matrix_type full
_refine_ls_number_constraints 0
_refine_ls_number_parameters 402
_refine_ls_number_reflns 4074
_refine_ls_number_restraints 0
_refine_ls_R_factor_all 0.052
_refine_ls_R_factor_obs 0.040
_refine_ls_shift/esd_max 0.027
_refine_ls_structure_factor_coef F
_refine_ls_weighting_scheme 'sigma; w = 1/\s^2^(F)'
_refine_ls_wR_factor_all 0.045
_refine_ls_wR_factor_obs 0.044
_reflns_number_observed 4074
_reflns_number_total 5093
_reflns_observed_criterion I>1.5\s(I)
_cod_data_source_file bk1398.cif
_cod_data_source_block DHG58
_cod_depositor_comments
;
 Correcting space group symmetry operation list:
 1) Removing duplicate symmetry operations:
    +x,+y,+z
    -x,+y,1/2-z
    -x,-y,-z
    +x,-y,1/2+z
 2) Adding symmetry operations that are required by the '-C 2yc' space group:
    -x+1/2,-y+1/2,-z
    -x+1/2,y+1/2,-z+1/2
    x+1/2,-y+1/2,z+1/2
    x+1/2,y+1/2,z

 Adding the space group number.

 Antanas Vaitkus,
 2017-07-20

The following automatic conversions were performed:

'_atom_site_thermal_displace_type' tag value 'Uij' was replaced with
'Uani' value 73 times.

Automatic conversion script
Id: cif_fix_values 1646 2011-03-28 12:23:43Z adriana 

  Adding '_atom_site_type_symbol' tag to avoid confusion between
  'H' and 'Ho' atoms.

  Andrius Merkys
  2013-11-18
;
_cod_original_sg_symbol_H-M 'C 2/c'
_cod_database_code 2007782

loop_
_space_group_symop_id
_space_group_symop_operation_xyz
1 +x,+y,+z
2 -x,+y,1/2-z
3 -x,-y,-z
4 +x,-y,1/2+z
5 -x+1/2,-y+1/2,-z
6 -x+1/2,y+1/2,-z+1/2
7 x+1/2,-y+1/2,z+1/2
8 x+1/2,y+1/2,z

loop_
_atom_site_aniso_label
_atom_site_aniso_U_11
_atom_site_aniso_U_22
_atom_site_aniso_U_33
_atom_site_aniso_U_12
_atom_site_aniso_U_13
_atom_site_aniso_U_23
Ru 0.0287(2) 0.0318(2) 0.0298(2) -0.0007(2) 0.00470(10) 0.0027(2)
P 0.0548(8) 0.0417(7) 0.0512(8) -0.0058(6) 0.0104(6) -0.0004(6)
O1 0.062(2) 0.053(2) 0.056(2) -0.020(2) 0.013(2) -0.011(2)
O2 0.049(2) 0.086(3) 0.035(2) 0.015(2) 0.003(2) 0.013(2)
O3 0.038(2) 0.050(2) 0.058(2) -0.006(2) 0.013(2) 0.008(2)
N1 0.040(2) 0.032(2) 0.037(2) 0.002(2) 0.008(2) 0.001(2)
N2 0.032(2) 0.035(2) 0.032(2) -0.004(2) 0.0050(10) 0.000(2)
N3 0.040(2) 0.047(2) 0.030(2) -0.010(2) 0.003(2) 0.001(2)
N4 0.027(2) 0.036(2) 0.040(2) 0.0000(10) 0.0080(10) 0.009(2)
N5 0.045(2) 0.054(2) 0.042(2) 0.003(2) 0.012(2) 0.005(2)
C1 0.034(2) 0.043(3) 0.040(3) -0.002(2) 0.003(2) 0.011(2)
C2 0.030(2) 0.044(3) 0.041(3) 0.000(2) 0.009(2) 0.002(2)
C3 0.058(3) 0.033(2) 0.052(3) 0.001(2) 0.018(2) 0.005(2)
C4 0.072(4) 0.034(3) 0.054(3) 0.012(2) 0.011(3) -0.001(2)
C5 0.060(3) 0.050(3) 0.052(3) 0.018(3) 0.015(3) -0.002(2)
C6 0.039(2) 0.054(3) 0.044(3) 0.006(2) 0.011(2) -0.002(2)
C7 0.037(2) 0.040(2) 0.031(2) 0.002(2) 0.006(2) 0.000(2)
C8 0.032(2) 0.040(2) 0.028(2) -0.003(2) 0.002(2) -0.001(2)
C9 0.037(3) 0.056(3) 0.052(3) -0.003(2) 0.013(2) -0.003(2)
C10 0.045(3) 0.054(3) 0.058(3) -0.016(2) 0.017(2) -0.001(2)
C11 0.053(3) 0.038(3) 0.054(3) -0.012(2) 0.008(2) -0.002(2)
C12 0.037(2) 0.038(2) 0.045(3) -0.003(2) 0.005(2) -0.004(2)
C13 0.062(3) 0.055(3) 0.044(3) -0.017(3) 0.013(2) -0.009(2)
C14 0.079(4) 0.088(4) 0.034(3) -0.037(3) 0.006(3) -0.013(3)
C15 0.060(4) 0.115(5) 0.032(3) -0.038(4) -0.004(2) 0.011(3)
C16 0.044(3) 0.089(4) 0.039(3) -0.015(3) -0.002(2) 0.019(3)
C17 0.032(2) 0.056(3) 0.038(3) -0.009(2) 0.003(2) 0.015(2)
C18 0.029(2) 0.049(3) 0.044(2) -0.001(2) 0.007(2) 0.013(2)
C19 0.049(3) 0.062(3) 0.063(3) 0.013(3) 0.014(3) 0.033(3)
C20 0.064(3) 0.050(3) 0.094(4) 0.026(3) 0.028(3) 0.026(3)
C21 0.058(3) 0.049(3) 0.074(4) 0.018(3) 0.027(3) 0.009(3)
C22 0.033(2) 0.042(3) 0.049(3) 0.003(2) 0.013(2) 0.003(2)
C23 0.041(2) 0.043(3) 0.044(3) 0.005(2) 0.013(2) 0.000(2)
C24 0.069(3) 0.052(3) 0.058(3) -0.009(3) 0.009(3) -0.008(3)
C25 0.092(4) 0.075(4) 0.049(3) 0.002(4) 0.002(3) -0.016(3)
C26 0.084(4) 0.079(4) 0.039(3) 0.011(3) 0.010(3) 0.006(3)
C27 0.063(3) 0.065(3) 0.046(3) 0.007(3) 0.017(3) 0.010(3)

loop_
_atom_site_type_symbol
_atom_site_label
_atom_site_fract_x
_atom_site_fract_y
_atom_site_fract_z
_atom_site_U_iso_or_equiv
_atom_site_thermal_displace_type
_atom_site_calc_flag
_atom_site_occupancy
Ru Ru 0.368200(10) 0.16498(2) 0.17706(2) 0.03034(9) Uani d 1.0
P P 0.41873(5) 0.34813(10) -0.17485(10) 0.0494(4) Uani d 1.0
F F1ab 0.4017(2) 0.3387(5) -0.0785(4) 0.080(2) Uani d 0.67
F F1c 0.3865(4) 0.3745(9) -0.0999(8) 0.074(3) Uani d 0.33
F F2ab 0.4353(2) 0.3532(4) -0.2765(4) 0.074(2) Uani d 0.67
F F2c 0.4524(4) 0.3324(9) -0.2448(9) 0.091(4) Uani d 0.33
F F3a 0.4664(4) 0.2960(10) -0.1345(8) 0.092(4) Uani d 0.33
F F3b 0.4707(3) 0.3575(9) -0.1158(7) 0.058(2) Uani d 0.33
F F3c 0.4329(5) 0.2530(10) -0.1050(10) 0.127(5) Uani d 0.33
F F4a 0.3673(5) 0.3790(10) -0.2190(10) 0.103(5) Uani d 0.33
F F4c 0.3958(5) 0.4430(10) -0.2380(10) 0.123(5) Uani d 0.33
F F4b 0.3689(3) 0.3363(9) -0.2410(6) 0.048(2) Uani d 0.33
F F5b 0.4136(3) 0.4730(6) -0.1896(8) 0.048(2) Uani d 0.33
F F5a 0.4335(5) 0.4583(9) -0.1461(10) 0.080(3) Uani d 0.33
F F5c 0.4574(4) 0.4150(10) -0.1056(8) 0.084(3) Uani d 0.33
F F6b 0.4266(4) 0.2284(8) -0.1646(9) 0.064(3) Uani d 0.33
F F6c 0.3826(4) 0.2720(10) -0.2405(7) 0.073(3) Uani d 0.33
F F6a 0.4053(5) 0.2277(9) -0.2050(9) 0.075(3) Uani d 0.33
O O1 0.30870(10) -0.0111(3) 0.1175(2) 0.0570(10) Uani d 1.0
O O2 0.40150(10) 0.1230(3) 0.3886(2) 0.0570(10) Uani d 1.0
O O3 0.28430(10) 0.0787(3) 0.2254(2) 0.0480(10) Uani d 1.0
N N1 0.41690(10) 0.0579(3) 0.1557(2) 0.0364(10) Uani d 1.0
N N2 0.42390(10) 0.2627(3) 0.1564(2) 0.0334(9) Uani d 1.0
N N3 0.34220(10) 0.1790(3) 0.0266(2) 0.0400(10) Uani d 1.0
N N4 0.32490(10) 0.2939(3) 0.1707(2) 0.0343(9) Uani d 1.0
N N5 0.30790(10) 0.2288(3) 0.3635(3) 0.0470(10) Uani d 1.0
C C1 0.31580(10) 0.0631(3) 0.1714(3) 0.0400(10) Uani d 1.0
C C2 0.38760(10) 0.1443(3) 0.3086(3) 0.0380(10) Uani d 1.0
C C3 0.4129(2) -0.0454(3) 0.1613(3) 0.0470(10) Uani d 1.0
C C4 0.4462(2) -0.1112(3) 0.1451(3) 0.054(2) Uani d 1.0
C C5 0.4845(2) -0.0723(4) 0.1215(3) 0.053(2) Uani d 1.0
C C6 0.48870(10) 0.0332(4) 0.1151(3) 0.0450(10) Uani d 1.0
C C7 0.45510(10) 0.0974(3) 0.1325(3) 0.0360(10) Uani d 1.0
C C8 0.45850(10) 0.2105(3) 0.1307(3) 0.0340(10) Uani d 1.0
C C9 0.49470(10) 0.2615(4) 0.1060(3) 0.0480(10) Uani d 1.0
C C10 0.4957(2) 0.3689(4) 0.1093(4) 0.0510(10) Uani d 1.0
C C11 0.4615(2) 0.4205(3) 0.1378(3) 0.0490(10) Uani d 1.0
C C12 0.42580(10) 0.3658(3) 0.1601(3) 0.0410(10) Uani d 1.0
C C13 0.3481(2) 0.1090(4) -0.0405(3) 0.053(2) Uani d 1.0
C C14 0.3273(2) 0.1221(5) -0.1369(4) 0.068(2) Uani d 1.0
C C15 0.2996(2) 0.2058(5) -0.1642(4) 0.071(2) Uani d 1.0
C C16 0.2933(2) 0.2766(4) -0.0959(3) 0.059(2) Uani d 1.0
C C17 0.31530(10) 0.2610(4) -0.0002(3) 0.0430(10) Uani d 1.0
C C18 0.30950(10) 0.3303(3) 0.0790(3) 0.0410(10) Uani d 1.0
C C19 0.2904(2) 0.4268(4) 0.0606(4) 0.058(2) Uani d 1.0
C C20 0.2863(2) 0.4893(4) 0.1363(5) 0.068(2) Uani d 1.0
C C21 0.2998(2) 0.4526(4) 0.2289(4) 0.058(2) Uani d 1.0
C C22 0.31810(10) 0.3548(3) 0.2450(3) 0.0410(10) Uani d 1.0
C C23 0.32810(10) 0.3174(3) 0.3471(3) 0.0420(10) Uani d 1.0
C C24 0.3540(2) 0.3756(4) 0.4200(4) 0.060(2) Uani d 1.0
C C25 0.3579(2) 0.3422(5) 0.5153(4) 0.074(2) Uani d 1.0
C C26 0.3368(2) 0.2543(5) 0.5321(4) 0.068(2) Uani d 1.0
C C27 0.3125(2) 0.1985(4) 0.4564(4) 0.057(2) Uani d 1.0
H HO3 0.292(2) 0.122(4) 0.267(3) 0.0545 Uani d 1.0
H H(3) 0.3851 -0.0721 0.1913 0.0557 Uani d 1.0
H H(4) 0.4387 -0.1829 0.1325 0.0621 Uani d 1.0
H H(5) 0.5087 -0.1203 0.1067 0.0633 Uani d 1.0
H H(6) 0.5203 0.0579 0.1057 0.0532 Uani d 1.0
H H(9) 0.5212 0.2213 0.0847 0.0583 Uani d 1.0
H H(10) 0.5234 0.4058 0.0822 0.0595 Uani d 1.0
H H(11) 0.4605 0.4963 0.1385 0.0557 Uani d 1.0
H H(12) 0.3977 0.4029 0.1755 0.0481 Uani d 1.0
H H(13) 0.3664 0.0361 -0.0187 0.0659 Uani d 1.0
H H(14) 0.3319 0.0656 -0.1837 0.0823 Uani d 1.0
H H(15) 0.2912 0.2210 -0.2410 0.0836 Uani d 1.0
H H(16) 0.2718 0.3515 -0.1165 0.0697 Uani d 1.0
H H(19) 0.2830 0.4575 -0.0099 0.0684 Uani d 1.0
H H(20) 0.2711 0.5645 0.1245 0.0773 Uani d 1.0
H H(21) 0.2938 0.4889 0.2855 0.0684 Uani d 1.0
H H(24) 0.3666 0.4442 0.4079 0.0735 Uani d 1.0
H H(25) 0.3754 0.3923 0.5634 0.0887 Uani d 1.0
H H(26) 0.3459 0.2245 0.5881 0.0785 Uani d 1.0
H H(27) 0.2995 0.1218 0.4737 0.0684 Uani d 1.0

loop_
_atom_type_symbol
_atom_type_scat_dispersion_real
_atom_type_scat_dispersion_imag
_atom_type_scat_source
C 0.003 0.002 'International Tables Vol.IV Table 2.4.6B'
H 0.000 0.000 'International Tables Vol.IV Table 2.4.6B'
F 0.017 0.010 'International Tables Vol.IV Table 2.4.6B'
N 0.006 0.003 'International Tables Vol.IV Table 2.4.6B'
O 0.011 0.006 'International Tables Vol.IV Table 2.4.6B'
P 0.102 0.094 'International Tables Vol.IV Table 2.4.6B'
Ru -1.259 0.836 'International Tables Vol.IV Table 2.4.6B'

loop_
_geom_angle_atom_site_label_1
_geom_angle_atom_site_label_2
_geom_angle_atom_site_label_3
_geom_angle
_geom_angle_publ_flag
N1 Ru N2 77.40(10) yes
N1 Ru N3 91.80(10) no
N1 Ru N4 165.40(10) no
N1 Ru C1 97.2(2) no
N1 Ru C2 88.1(2) no
N2 Ru N3 86.80(10) no
N2 Ru N4 91.20(10) no
N2 Ru C1 169.4(2) no
N2 Ru C2 97.7(2) no
N3 Ru N4 78.30(10) yes
N3 Ru C1 84.30(10) no
N3 Ru C2 175.4(2) no
N4 Ru C1 92.6(2) no
N4 Ru C2 102.6(2) yes
C1 Ru C2 91.2(2) no
F1ab P F2ab 177.5(3) no
F1ab P F3a 95.6(5) no
F1ab P F3b 91.2(4) no
F1ab P F4a 83.4(5) no
F1ab P F4b 93.3(4) no
F1ab P F5b 98.6(4) no
F1ab P F5a 88.5(5) no
F1ab P F6b 85.0(4) no
F1ab P F6a 92.5(4) no
F1c P F2c 174.6(6) no
F1c P F3c 82.9(7) no
F1c P F4c 87.3(7) no
F1c P F5c 86.9(6) no
F1c P F6c 94.5(5) no
F2ab P F3a 84.7(5) no
F2ab P F3b 90.3(4) no
F2ab P F4a 95.9(6) no
F2ab P F4b 85.2(4) no
F2ab P F5b 83.4(4) no
F2ab P F5a 94.0(5) no
F2ab P F6b 93.1(5) no
F2ab P F6a 85.1(4) no
F2c P F3c 99.6(7) no
F2c P F4c 90.6(7) no
F2c P F5c 88.3(6) no
F2c P F6c 90.5(6) no
F3a P F4a 169.2(7) no
F3a P F5a 96.4(7) no
F3a P F6a 81.0(7) no
F3b P F4b 175.2(5) no
F3b P F5b 92.6(5) no
F3b P F6b 85.2(6) no
F3c P F4c 169.2(8) no
F3c P F5c 88.7(7) no
F3c P F6c 86.7(7) no
F4a P F5a 94.4(8) no
F4a P F6a 88.3(7) no
F4c P F5c 95.4(7) no
F4c P F6c 89.5(8) no
F4b P F5b 88.3(6) no
F4b P F6b 93.6(6) no
F5b P F6b 175.8(5) no
F5a P F6a 177.3(7) no
F5c P F6c 174.9(8) no
Ru N1 C3 125.2(3) no
Ru N1 C7 116.2(3) no
C3 N1 C7 118.6(4) no
Ru N2 C8 113.9(3) no
Ru N2 C12 127.3(3) no
C8 N2 C12 118.6(3) no
Ru N3 C13 124.9(3) no
Ru N3 C17 115.1(3) no
C13 N3 C17 119.8(4) no
Ru N4 C18 113.3(3) no
Ru N4 C22 128.3(3) no
C18 N4 C22 117.0(4) no
C23 N5 C27 117.5(4) no
Ru C1 O1 124.4(3) yes
Ru C1 O3 120.7(3) yes
O1 C1 O3 114.8(4) yes
Ru C2 O2 173.7(4) yes
N1 C3 C4 121.9(4) no
C3 C4 C5 119.8(4) no
C4 C5 C6 118.6(4) no
C5 C6 C7 120.5(4) no
N1 C7 C6 120.6(4) no
N1 C7 C8 116.3(4) no
C6 C7 C8 123.1(4) no
N2 C8 C7 115.7(4) no
N2 C8 C9 121.5(4) no
C7 C8 C9 122.8(4) no
C8 C9 C10 118.9(4) no
C9 C10 C11 119.2(4) no
C10 C11 C12 119.5(4) no
N2 C12 C11 122.3(4) no
N3 C13 C14 120.6(5) no
C13 C14 C15 119.5(5) no
C14 C15 C16 119.9(5) no
C15 C16 C17 118.5(5) no
N3 C17 C16 121.7(5) no
N3 C17 C18 115.6(4) no
C16 C17 C18 122.7(5) no
N4 C18 C17 116.0(4) no
N4 C18 C19 122.4(4) no
C17 C18 C19 121.6(4) no
C18 C19 C20 119.7(5) no
C19 C20 C21 118.8(5) no
C20 C21 C22 120.2(5) no
N4 C22 C21 121.7(4) no
N4 C22 C23 121.5(4) no
C21 C22 C23 116.7(4) no
N5 C23 C22 116.2(4) no
N5 C23 C24 123.1(4) no
C22 C23 C24 120.6(4) no
C23 C24 C25 117.8(5) no
C24 C25 C26 119.2(5) no
C25 C26 C27 120.1(5) no
N5 C27 C26 122.3(5) no

loop_
_geom_bond_atom_site_label_1
_geom_bond_atom_site_label_2
_geom_bond_site_symmetry_1
_geom_bond_site_symmetry_2
_geom_bond_distance
_geom_bond_publ_flag
Ru N1 . . 2.096(3) yes
Ru N2 . . 2.178(3) yes
Ru N3 . . 2.113(3) yes
Ru N4 . . 2.118(3) yes
Ru C1 . . 2.053(4) yes
Ru C2 . . 1.848(4) yes
P F1ab . . 1.564(6) no
P F1c . . 1.620(10) no
P F2ab . . 1.623(5) no
P F2c . . 1.580(10) no
P F3a . . 1.580(10) no
P F3b . . 1.618(9) no
P F3c . . 1.590(10) no
P F4a . . 1.600(10) no
P F4c . . 1.590(10) no
P F4b . . 1.602(9) no
P F5b . . 1.641(9) no
P F5a . . 1.530(10) no
P F5c . . 1.610(10) no
P F6b . . 1.580(10) no
P F6c . . 1.610(10) no
P F6a . . 1.650(10) no
O1 C1 . . 1.220(5) yes
O2 C2 . . 1.153(5) yes
O3 C1 . . 1.360(5) yes
N1 C3 . . 1.352(5) no
N1 C7 . . 1.368(5) no
N2 C8 . . 1.361(5) no
N2 C12 . . 1.344(5) no
N3 C13 . . 1.354(6) no
N3 C17 . . 1.345(5) no
N4 C18 . . 1.366(5) no
N4 C22 . . 1.367(5) no
N5 C23 . . 1.347(5) no
N5 C27 . . 1.351(6) no
C3 C4 . . 1.379(6) no
C4 C5 . . 1.368(7) no
C5 C6 . . 1.383(7) no
C6 C7 . . 1.377(6) no
C7 C8 . . 1.476(6) no
C8 C9 . . 1.387(6) no
C9 C10 . . 1.398(6) no
C10 C11 . . 1.364(6) no
C11 C12 . . 1.385(6) no
C13 C14 . . 1.386(7) no
C14 C15 . . 1.377(8) no
C15 C16 . . 1.378(8) no
C16 C17 . . 1.390(6) no
C17 C18 . . 1.479(6) no
C18 C19 . . 1.383(6) no
C19 C20 . . 1.373(7) no
C20 C21 . . 1.373(7) no
C21 C22 . . 1.386(6) no
C22 C23 . . 1.493(6) no
C23 C24 . . 1.380(6) no
C24 C25 . . 1.398(7) no
C25 C26 . . 1.356(8) no
C26 C27 . . 1.369(7) no
HO3 N5 . . 1.94(5) yes
